data_4347356
loop_
_publ_author_name
'Pascualini, Matias E.'
'Stoian, Sebastian A.'
'Ozarowski, Andrew'
'Abboud, Khalil A.'
'Veige, Adam S.'

_publ_section_title
;
 Solid State Collapse of a High-Spin Square-Planar Fe(II) Complex,
 Solution Phase Dynamics, and Electronic Structure Characterization of an
 Fe(II)2 Dimer.
;
_journal_issue 11
_journal_name_full 'Inorganic chemistry'
_journal_page_first 5191
_journal_page_last 5200
_journal_paper_doi 10.1021/acs.inorgchem.6b00075
_journal_volume 55
_journal_year 2016
_chemical_formula_moiety 'C32 H36 F12 Fe N O5, 0.5(C6 H6)'
_chemical_formula_sum 'C35 H39 F12 Fe N O5'
_chemical_formula_weight 837.52
_space_group_crystal_system triclinic
_space_group_IT_number 2
_space_group_name_Hall '-P 1'
_space_group_name_H-M_alt 'P -1'
_atom_sites_solution_hydrogens geom
_audit_creation_method SHELXL-2013
_audit_update_record
;
2013-11-06 # Formatted by publCIF

;
_cell_angle_alpha 80.269(1)
_cell_angle_beta 85.391(1)
_cell_angle_gamma 80.705(1)
_cell_formula_units_Z 2
_cell_length_a 9.4551(6)
_cell_length_b 10.5596(7)
_cell_length_c 18.3639(13)
_cell_measurement_reflns_used 9868
_cell_measurement_temperature 100(2)
_cell_measurement_theta_max 28.0
_cell_measurement_theta_min 2.0
_cell_volume 1780.7(2)
_computing_cell_refinement 'Bruker APEX2'
_computing_data_collection 'Bruker APEX2 (Bruker, 2008)'
_computing_data_reduction 'Bruker SAINT (Bruker, 2008)'
_computing_molecular_graphics 'SHELXL-2013 (Sheldrick, 2013)'
_computing_publication_material 'SHELXL-2013 (Sheldrick, 2013)'
_computing_structure_refinement 'SHELXL-2013 (Sheldrick, 2013)'
_computing_structure_solution 'SHELXL-2013 (Sheldrick, 2013)'
_diffrn_ambient_temperature 100(2)
_diffrn_measured_fraction_theta_full 1.000
_diffrn_measured_fraction_theta_max 1.000
_diffrn_measurement_device_type 'Bruker APEX-II DUO'
_diffrn_measurement_method 'phi and omega scans'
_diffrn_radiation_monochromator 'Bruker Triumph'
_diffrn_radiation_source 'fine-focus sealed tube'
_diffrn_radiation_type MoK\a
_diffrn_radiation_wavelength 0.71073
_diffrn_reflns_av_R_equivalents 0.0255
_diffrn_reflns_av_unetI/netI 0.0287
_diffrn_reflns_Laue_measured_fraction_full 1.000
_diffrn_reflns_Laue_measured_fraction_max 1.000
_diffrn_reflns_limit_h_max 12
_diffrn_reflns_limit_h_min -12
_diffrn_reflns_limit_k_max 13
_diffrn_reflns_limit_k_min -13
_diffrn_reflns_limit_l_max 23
_diffrn_reflns_limit_l_min -23
_diffrn_reflns_number 33833
_diffrn_reflns_point_group_measured_fraction_full 1.000
_diffrn_reflns_point_group_measured_fraction_max 1.000
_diffrn_reflns_theta_full 25.242
_diffrn_reflns_theta_max 27.499
_diffrn_reflns_theta_min 1.127
_exptl_absorpt_coefficient_mu 0.530
_exptl_absorpt_correction_T_max 0.9876
_exptl_absorpt_correction_T_min 0.9185
_exptl_absorpt_correction_type numerical
_exptl_absorpt_process_details 'based on measured indexed crystal faces, Bruker SHELXTL  v6.14 (Bruker 2008)'
_exptl_crystal_colour green
_exptl_crystal_density_diffrn 1.562
_exptl_crystal_description plates
_exptl_crystal_F_000 860
_exptl_crystal_size_max 0.270
_exptl_crystal_size_mid 0.101
_exptl_crystal_size_min 0.024
_refine_diff_density_max 0.458
_refine_diff_density_min -0.428
_refine_diff_density_rms 0.051
_refine_ls_extinction_method none
_refine_ls_goodness_of_fit_ref 1.066
_refine_ls_hydrogen_treatment constr
_refine_ls_matrix_type full
_refine_ls_number_parameters 462
_refine_ls_number_reflns 8185
_refine_ls_number_restraints 0
_refine_ls_restrained_S_all 1.066
_refine_ls_R_factor_all 0.0383
_refine_ls_R_factor_gt 0.0290
_refine_ls_shift/su_max 0.003
_refine_ls_shift/su_mean 0.000
_refine_ls_structure_factor_coef Fsqd
_refine_ls_weighting_details 'w=1/[\s^2^(Fo^2^)+(0.0417P)^2^+0.1108P] where P=(Fo^2^+2Fc^2^)/3'
_refine_ls_weighting_scheme calc
_refine_ls_wR_factor_gt 0.0737
_refine_ls_wR_factor_ref 0.0760
_reflns_Friedel_coverage 0.000
_reflns_number_gt 6678
_reflns_number_total 8185
_reflns_threshold_expression 'I > 2\s(I)'
_cod_data_source_file ic6b00075_si_001.cif
_cod_data_source_block pasc22
_cod_database_code 4347356
_shelx_space_group_comment
; 
The symmetry employed for this shelxl refinement is uniquely defined 
by the following loop, which should always be used as a source of 
symmetry information in preference to the above space-group names. 
They are only intended as comments. 
;
_shelx_estimated_absorpt_t_min 0.870
_shelx_estimated_absorpt_t_max 0.987
_shelxl_version_number 2013-3

loop_
_space_group_symop_operation_xyz
'x, y, z'
'-x, -y, -z'

loop_
_atom_site_label
_atom_site_type_symbol
_atom_site_fract_x
_atom_site_fract_y
_atom_site_fract_z
_atom_site_U_iso_or_equiv
_atom_site_adp_type
_atom_site_occupancy
_atom_site_site_symmetry_order
_atom_site_calc_flag
_atom_site_refinement_flags_posn
_atom_site_refinement_flags_adp
Fe1 Fe 0.77082(2) -0.00671(2) 0.74057(2) 0.01044(6) Uani 1 1 d . .
O1 O 0.84646(10) -0.12982(9) 0.82246(5) 0.0130(2) Uani 1 1 d . .
O2 O 0.69445(10) 0.11272(9) 0.65664(5) 0.0128(2) Uani 1 1 d . .
O3 O 0.88994(10) 0.14008(9) 0.76443(6) 0.0161(2) Uani 1 1 d . .
O4 O 0.96979(10) -0.05474(9) 0.67941(5) 0.0153(2) Uani 1 1 d . .
O5 O 0.72168(11) -0.16686(10) 0.69125(5) 0.0162(2) Uani 1 1 d . .
F1 F 0.77159(9) 0.04588(8) 0.92142(5) 0.0211(2) Uani 1 1 d . .
F2 F 0.96084(9) -0.08849(9) 0.95416(5) 0.0227(2) Uani 1 1 d . .
F3 F 0.75768(9) -0.10786(9) 1.01365(5) 0.0229(2) Uani 1 1 d . .
F4 F 0.85500(9) -0.34999(9) 0.99032(5) 0.0232(2) Uani 1 1 d . .
F5 F 1.00917(9) -0.31320(9) 0.90011(5) 0.0224(2) Uani 1 1 d . .
F6 F 0.82305(9) -0.39457(8) 0.88305(5) 0.0224(2) Uani 1 1 d . .
F7 F 0.47121(10) 0.37481(9) 0.55640(5) 0.0241(2) Uani 1 1 d . .
F8 F 0.66679(10) 0.38485(8) 0.60694(5) 0.0214(2) Uani 1 1 d . .
F9 F 0.66811(10) 0.25614(9) 0.52824(5) 0.0230(2) Uani 1 1 d . .
F10 F 0.32028(9) 0.18885(9) 0.61829(6) 0.0274(2) Uani 1 1 d . .
F11 F 0.48812(10) 0.07991(9) 0.55768(5) 0.0269(2) Uani 1 1 d . .
F12 F 0.43643(10) 0.00967(8) 0.67190(5) 0.0245(2) Uani 1 1 d . .
N1 N 0.59318(12) 0.03319(11) 0.79820(6) 0.0130(2) Uani 1 1 d . .
C1 C 0.78657(15) -0.16744(13) 0.89154(8) 0.0122(3) Uani 1 1 d . .
C2 C 0.62188(15) -0.16335(13) 0.89474(7) 0.0118(3) Uani 1 1 d . .
C3 C 0.53621(15) -0.06242(13) 0.85041(8) 0.0123(3) Uani 1 1 d . .
C4 C 0.38680(15) -0.06344(14) 0.85476(8) 0.0156(3) Uani 1 1 d . .
H4A H 0.3277 0.0022 0.8242 0.019 Uiso 1 1 calc R U
C5 C 0.32396(16) -0.15678(14) 0.90206(8) 0.0176(3) Uani 1 1 d . .
H5A H 0.2229 -0.1543 0.9034 0.021 Uiso 1 1 calc R U
C6 C 0.40610(16) -0.25441(14) 0.94781(8) 0.0163(3) Uani 1 1 d . .
C7 C 0.55387(15) -0.25571(14) 0.94276(8) 0.0146(3) Uani 1 1 d . .
H7A H 0.6115 -0.3225 0.9734 0.018 Uiso 1 1 calc R U
C8 C 0.81923(15) -0.07932(15) 0.94585(8) 0.0165(3) Uani 1 1 d . .
C9 C 0.86830(15) -0.30715(14) 0.91720(8) 0.0166(3) Uani 1 1 d . .
C10 C 0.33651(17) -0.35417(16) 1.00178(9) 0.0246(4) Uani 1 1 d . .
H10A H 0.2646 -0.3097 1.0341 0.037 Uiso 1 1 calc R U
H10B H 0.4099 -0.4109 1.0318 0.037 Uiso 1 1 calc R U
H10C H 0.2899 -0.4065 0.9744 0.037 Uiso 1 1 calc R U
C11 C 0.56377(15) 0.19123(13) 0.64944(8) 0.0127(3) Uani 1 1 d . .
C12 C 0.49987(14) 0.24177(13) 0.72095(8) 0.0122(3) Uani 1 1 d . .
C13 C 0.51556(14) 0.16003(13) 0.79022(8) 0.0126(3) Uani 1 1 d . .
C14 C 0.45934(15) 0.21090(14) 0.85408(8) 0.0151(3) Uani 1 1 d . .
H14A H 0.4712 0.1578 0.9010 0.018 Uiso 1 1 calc R U
C15 C 0.38711(15) 0.33631(14) 0.85052(8) 0.0174(3) Uani 1 1 d . .
H15A H 0.3515 0.3682 0.8949 0.021 Uiso 1 1 calc R U
C16 C 0.36606(16) 0.41621(14) 0.78286(8) 0.0178(3) Uani 1 1 d . .
C17 C 0.42280(15) 0.36705(14) 0.71935(8) 0.0152(3) Uani 1 1 d . .
H17A H 0.4087 0.4209 0.6728 0.018 Uiso 1 1 calc R U
C18 C 0.59127(16) 0.30270(14) 0.58483(8) 0.0167(3) Uani 1 1 d . .
C19 C 0.45208(16) 0.11705(15) 0.62385(8) 0.0183(3) Uani 1 1 d . .
C20 C 0.2840(2) 0.55242(16) 0.77866(10) 0.0291(4) Uani 1 1 d . .
H20A H 0.3293 0.6014 0.8087 0.044 Uiso 1 1 calc R U
H20B H 0.1846 0.5482 0.7975 0.044 Uiso 1 1 calc R U
H20C H 0.2849 0.5959 0.7271 0.044 Uiso 1 1 calc R U
C21 C 1.03164(15) 0.10675(15) 0.79503(9) 0.0195(3) Uani 1 1 d . .
H21A H 1.1081 0.1040 0.7549 0.023 Uiso 1 1 calc R U
H21B H 1.0407 0.0210 0.8273 0.023 Uiso 1 1 calc R U
C22 C 1.04207(19) 0.21251(18) 0.83888(11) 0.0334(4) Uani 1 1 d . .
H22A H 1.1429 0.2256 0.8410 0.040 Uiso 1 1 calc R U
H22B H 0.9998 0.1932 0.8899 0.040 Uiso 1 1 calc R U
C23 C 0.95480(19) 0.33023(17) 0.79460(12) 0.0363(5) Uani 1 1 d . .
H23A H 0.9213 0.3991 0.8252 0.044 Uiso 1 1 calc R U
H23B H 1.0109 0.3664 0.7503 0.044 Uiso 1 1 calc R U
C24 C 0.83044(18) 0.27211(15) 0.77349(10) 0.0259(4) Uani 1 1 d . .
H24A H 0.7526 0.2729 0.8129 0.031 Uiso 1 1 calc R U
H24B H 0.7915 0.3215 0.7268 0.031 Uiso 1 1 calc R U
C31 C 1.06670(16) -0.17682(15) 0.69496(9) 0.0198(3) Uani 1 1 d . .
H31A H 1.0167 -0.2513 0.6924 0.024 Uiso 1 1 calc R U
H31B H 1.1038 -0.1873 0.7449 0.024 Uiso 1 1 calc R U
C32 C 1.18834(17) -0.16920(16) 0.63583(9) 0.0235(3) Uani 1 1 d . .
H32A H 1.2189 -0.2542 0.6190 0.028 Uiso 1 1 calc R U
H32B H 1.2720 -0.1415 0.6545 0.028 Uiso 1 1 calc R U
C33 C 1.12317(18) -0.06768(17) 0.57366(9) 0.0260(4) Uani 1 1 d . .
H33A H 1.1981 -0.0245 0.5430 0.031 Uiso 1 1 calc R U
H33B H 1.0690 -0.1069 0.5416 0.031 Uiso 1 1 calc R U
C34 C 1.02430(17) 0.02672(15) 0.61518(9) 0.0207(3) Uani 1 1 d . .
H34A H 1.0775 0.0907 0.6301 0.025 Uiso 1 1 calc R U
H34B H 0.9451 0.0738 0.5844 0.025 Uiso 1 1 calc R U
C41 C 0.64198(19) -0.26830(15) 0.72856(9) 0.0243(4) Uani 1 1 d . .
H41A H 0.5419 -0.2315 0.7416 0.029 Uiso 1 1 calc R U
H41B H 0.6880 -0.3140 0.7743 0.029 Uiso 1 1 calc R U
C42 C 0.6462(2) -0.35929(17) 0.67305(10) 0.0325(4) Uani 1 1 d . .
H42A H 0.5631 -0.4073 0.6815 0.039 Uiso 1 1 calc R U
H42B H 0.7361 -0.4222 0.6748 0.039 Uiso 1 1 calc R U
C43 C 0.63898(19) -0.26666(18) 0.60023(9) 0.0283(4) Uani 1 1 d . .
H43A H 0.6757 -0.3123 0.5581 0.034 Uiso 1 1 calc R U
H43B H 0.5398 -0.2225 0.5916 0.034 Uiso 1 1 calc R U
C44 C 0.73592(17) -0.17172(15) 0.61205(8) 0.0200(3) Uani 1 1 d . .
H44A H 0.8366 -0.2023 0.5966 0.024 Uiso 1 1 calc R U
H44B H 0.7053 -0.0848 0.5833 0.024 Uiso 1 1 calc R U

loop_
_atom_site_aniso_label
_atom_site_aniso_U_11
_atom_site_aniso_U_22
_atom_site_aniso_U_33
_atom_site_aniso_U_23
_atom_site_aniso_U_13
_atom_site_aniso_U_12
Fe1 0.01052(10) 0.00986(10) 0.01064(10) -0.00160(7) 0.00069(7) -0.00125(7)
O1 0.0117(5) 0.0147(5) 0.0111(5) -0.0006(4) 0.0021(4) 0.0000(4)
O2 0.0124(5) 0.0130(5) 0.0118(5) -0.0018(4) 0.0004(4) 0.0008(4)
O3 0.0120(5) 0.0140(5) 0.0221(5) -0.0029(4) -0.0043(4) -0.0001(4)
O4 0.0143(5) 0.0130(5) 0.0157(5) 0.0003(4) 0.0036(4) 0.0009(4)
O5 0.0226(5) 0.0153(5) 0.0121(5) -0.0031(4) 0.0012(4) -0.0071(4)
F1 0.0248(5) 0.0164(4) 0.0238(5) -0.0076(4) -0.0012(4) -0.0031(4)
F2 0.0144(4) 0.0335(5) 0.0229(5) -0.0097(4) -0.0027(4) -0.0051(4)
F3 0.0236(5) 0.0340(5) 0.0129(4) -0.0078(4) 0.0039(4) -0.0077(4)
F4 0.0216(5) 0.0259(5) 0.0167(5) 0.0068(4) 0.0001(4) 0.0015(4)
F5 0.0124(4) 0.0239(5) 0.0257(5) 0.0023(4) 0.0024(4) 0.0041(4)
F6 0.0253(5) 0.0122(4) 0.0287(5) -0.0047(4) -0.0008(4) 0.0015(4)
F7 0.0294(5) 0.0214(5) 0.0173(5) 0.0020(4) -0.0055(4) 0.0055(4)
F8 0.0290(5) 0.0167(4) 0.0194(5) -0.0024(4) 0.0032(4) -0.0090(4)
F9 0.0338(5) 0.0205(5) 0.0121(4) -0.0022(4) 0.0045(4) 0.0006(4)
F10 0.0166(5) 0.0278(5) 0.0398(6) -0.0094(4) -0.0114(4) 0.0001(4)
F11 0.0347(5) 0.0280(5) 0.0220(5) -0.0121(4) -0.0079(4) -0.0054(4)
F12 0.0280(5) 0.0191(5) 0.0290(5) -0.0001(4) -0.0077(4) -0.0116(4)
N1 0.0124(6) 0.0113(6) 0.0136(6) 0.0003(5) 0.0020(5) 0.0000(5)
C1 0.0120(7) 0.0118(7) 0.0119(7) -0.0018(5) 0.0011(5) -0.0001(5)
C2 0.0131(7) 0.0120(7) 0.0106(7) -0.0037(5) 0.0014(5) -0.0013(5)
C3 0.0141(7) 0.0120(7) 0.0108(7) -0.0030(5) 0.0022(5) -0.0017(5)
C4 0.0131(7) 0.0151(7) 0.0170(7) -0.0011(6) 0.0000(6) 0.0009(6)
C5 0.0126(7) 0.0182(7) 0.0226(8) -0.0052(6) 0.0022(6) -0.0033(6)
C6 0.0181(7) 0.0143(7) 0.0167(7) -0.0022(6) 0.0039(6) -0.0054(6)
C7 0.0157(7) 0.0134(7) 0.0141(7) -0.0016(6) -0.0006(6) -0.0010(6)
C8 0.0137(7) 0.0217(8) 0.0141(7) -0.0037(6) 0.0008(6) -0.0027(6)
C9 0.0155(7) 0.0163(7) 0.0158(7) 0.0008(6) 0.0008(6) -0.0001(6)
C10 0.0196(8) 0.0218(8) 0.0299(9) 0.0042(7) 0.0040(7) -0.0070(7)
C11 0.0129(7) 0.0120(7) 0.0132(7) -0.0009(5) -0.0025(5) -0.0017(5)
C12 0.0103(6) 0.0124(7) 0.0145(7) -0.0026(5) -0.0005(5) -0.0025(5)
C13 0.0076(6) 0.0138(7) 0.0159(7) -0.0012(6) 0.0004(5) -0.0018(5)
C14 0.0137(7) 0.0164(7) 0.0134(7) -0.0004(6) 0.0026(6) -0.0005(6)
C15 0.0169(7) 0.0186(7) 0.0165(7) -0.0053(6) 0.0043(6) -0.0017(6)
C16 0.0172(7) 0.0137(7) 0.0210(8) -0.0022(6) 0.0020(6) 0.0001(6)
C17 0.0165(7) 0.0134(7) 0.0148(7) -0.0003(6) -0.0017(6) -0.0012(6)
C18 0.0204(8) 0.0152(7) 0.0134(7) -0.0029(6) -0.0015(6) 0.0010(6)
C19 0.0194(8) 0.0168(7) 0.0195(8) -0.0038(6) -0.0054(6) -0.0014(6)
C20 0.0388(10) 0.0176(8) 0.0257(9) -0.0034(7) 0.0055(8) 0.0081(7)
C21 0.0112(7) 0.0218(8) 0.0249(8) -0.0002(6) -0.0045(6) -0.0026(6)
C22 0.0265(9) 0.0365(10) 0.0421(11) -0.0129(9) -0.0130(8) -0.0067(8)
C23 0.0267(9) 0.0227(9) 0.0647(14) -0.0153(9) -0.0123(9) -0.0051(7)
C24 0.0226(8) 0.0158(8) 0.0421(10) -0.0108(7) -0.0095(8) -0.0006(6)
C31 0.0185(8) 0.0166(7) 0.0202(8) -0.0001(6) 0.0026(6) 0.0049(6)
C32 0.0181(8) 0.0250(8) 0.0245(8) -0.0033(7) 0.0056(7) 0.0009(7)
C33 0.0251(9) 0.0296(9) 0.0190(8) -0.0006(7) 0.0079(7) 0.0011(7)
C34 0.0214(8) 0.0201(8) 0.0172(8) 0.0023(6) 0.0066(6) -0.0022(6)
C41 0.0363(9) 0.0187(8) 0.0209(8) -0.0036(6) 0.0027(7) -0.0150(7)
C42 0.0466(11) 0.0253(9) 0.0318(10) -0.0133(8) 0.0060(9) -0.0190(8)
C43 0.0290(9) 0.0379(10) 0.0236(9) -0.0165(8) -0.0013(7) -0.0102(8)
C44 0.0269(8) 0.0214(8) 0.0127(7) -0.0065(6) 0.0003(6) -0.0029(7)

loop_
_atom_type_symbol
_atom_type_description
_atom_type_scat_dispersion_real
_atom_type_scat_dispersion_imag
_atom_type_scat_source
C C 0.0033 0.0016 'International Tables Vol C Tables 4.2.6.8 and 6.1.1.4'
H H 0.0000 0.0000 'International Tables Vol C Tables 4.2.6.8 and 6.1.1.4'
N N 0.0061 0.0033 'International Tables Vol C Tables 4.2.6.8 and 6.1.1.4'
O O 0.0106 0.0060 'International Tables Vol C Tables 4.2.6.8 and 6.1.1.4'
F F 0.0171 0.0103 'International Tables Vol C Tables 4.2.6.8 and 6.1.1.4'
Fe Fe 0.3463 0.8444 'International Tables Vol C Tables 4.2.6.8 and 6.1.1.4'

loop_
_geom_angle_atom_site_label_1
_geom_angle_atom_site_label_2
_geom_angle_atom_site_label_3
_geom_angle
O1 Fe1 O2 178.25(4)
O1 Fe1 N1 90.37(5)
O2 Fe1 N1 90.24(5)
O1 Fe1 O4 88.01(4)
O2 Fe1 O4 91.38(4)
N1 Fe1 O4 178.38(4)
O1 Fe1 O5 89.08(4)
O2 Fe1 O5 89.19(4)
N1 Fe1 O5 100.22(4)
O4 Fe1 O5 79.77(4)
O1 Fe1 O3 92.04(4)
O2 Fe1 O3 89.46(4)
N1 Fe1 O3 100.57(4)
O4 Fe1 O3 79.48(4)
O5 Fe1 O3 159.17(4)
C1 O1 Fe1 130.85(8)
C11 O2 Fe1 130.18(9)
C24 O3 C21 109.38(11)
C24 O3 Fe1 126.05(8)
C21 O3 Fe1 122.31(8)
C34 O4 C31 110.25(11)
C34 O4 Fe1 125.17(8)
C31 O4 Fe1 124.54(8)
C41 O5 C44 109.47(11)
C41 O5 Fe1 125.21(9)
C44 O5 Fe1 124.04(8)
C13 N1 C3 116.95(11)
C13 N1 Fe1 121.20(9)
C3 N1 Fe1 121.84(9)
O1 C1 C2 114.52(11)
O1 C1 C8 110.20(11)
C2 C1 C8 107.45(11)
O1 C1 C9 104.62(11)
C2 C1 C9 112.56(11)
C8 C1 C9 107.29(11)
C7 C2 C3 118.47(12)
C7 C2 C1 121.58(12)
C3 C2 C1 119.92(12)
C2 C3 C4 117.85(13)
C2 C3 N1 123.41(12)
C4 C3 N1 118.56(12)
C5 C4 C3 121.97(13)
C5 C4 H4A 119.0
C3 C4 H4A 119.0
C4 C5 C6 120.94(13)
C4 C5 H5A 119.5
C6 C5 H5A 119.5
C5 C6 C7 117.46(13)
C5 C6 C10 120.95(13)
C7 C6 C10 121.58(13)
C6 C7 C2 123.25(13)
C6 C7 H7A 118.4
C2 C7 H7A 118.4
F1 C8 F3 106.87(12)
F1 C8 F2 106.75(11)
F3 C8 F2 106.69(11)
F1 C8 C1 111.06(11)
F3 C8 C1 112.87(12)
F2 C8 C1 112.23(12)
F5 C9 F6 106.50(12)
F5 C9 F4 106.13(11)
F6 C9 F4 106.84(11)
F5 C9 C1 111.12(11)
F6 C9 C1 110.95(11)
F4 C9 C1 114.82(12)
C6 C10 H10A 109.5
C6 C10 H10B 109.5
H10A C10 H10B 109.5
C6 C10 H10C 109.5
H10A C10 H10C 109.5
H10B C10 H10C 109.5
O2 C11 C12 114.40(11)
O2 C11 C19 110.30(11)
C12 C11 C19 107.36(11)
O2 C11 C18 104.40(11)
C12 C11 C18 112.97(11)
C19 C11 C18 107.20(11)
C17 C12 C13 118.31(13)
C17 C12 C11 121.59(12)
C13 C12 C11 120.09(12)
C14 C13 N1 118.66(12)
C14 C13 C12 118.29(13)
N1 C13 C12 122.91(13)
C15 C14 C13 121.73(13)
C15 C14 H14A 119.1
C13 C14 H14A 119.1
C14 C15 C16 120.75(14)
C14 C15 H15A 119.6
C16 C15 H15A 119.6
C15 C16 C17 117.87(13)
C15 C16 C20 120.88(14)
C17 C16 C20 121.25(14)
C16 C17 C12 122.97(13)
C16 C17 H17A 118.5
C12 C17 H17A 118.5
F9 C18 F8 106.45(12)
F9 C18 F7 106.19(11)
F8 C18 F7 106.87(11)
F9 C18 C11 111.41(12)
F8 C18 C11 110.86(11)
F7 C18 C11 114.60(12)
F12 C19 F11 106.82(12)
F12 C19 F10 106.42(12)
F11 C19 F10 106.26(11)
F12 C19 C11 111.05(11)
F11 C19 C11 113.27(12)
F10 C19 C11 112.58(12)
C16 C20 H20A 109.5
C16 C20 H20B 109.5
H20A C20 H20B 109.5
C16 C20 H20C 109.5
H20A C20 H20C 109.5
H20B C20 H20C 109.5
O3 C21 C22 105.23(12)
O3 C21 H21A 110.7
C22 C21 H21A 110.7
O3 C21 H21B 110.7
C22 C21 H21B 110.7
H21A C21 H21B 108.8
C21 C22 C23 102.07(13)
C21 C22 H22A 111.4
C23 C22 H22A 111.4
C21 C22 H22B 111.4
C23 C22 H22B 111.4
H22A C22 H22B 109.2
C24 C23 C22 101.84(14)
C24 C23 H23A 111.4
C22 C23 H23A 111.4
C24 C23 H23B 111.4
C22 C23 H23B 111.4
H23A C23 H23B 109.3
O3 C24 C23 105.17(13)
O3 C24 H24A 110.7
C23 C24 H24A 110.7
O3 C24 H24B 110.7
C23 C24 H24B 110.7
H24A C24 H24B 108.8
O4 C31 C32 105.73(12)
O4 C31 H31A 110.6
C32 C31 H31A 110.6
O4 C31 H31B 110.6
C32 C31 H31B 110.6
H31A C31 H31B 108.7
C31 C32 C33 103.61(12)
C31 C32 H32A 111.0
C33 C32 H32A 111.0
C31 C32 H32B 111.0
C33 C32 H32B 111.0
H32A C32 H32B 109.0
C34 C33 C32 102.70(13)
C34 C33 H33A 111.2
C32 C33 H33A 111.2
C34 C33 H33B 111.2
C32 C33 H33B 111.2
H33A C33 H33B 109.1
O4 C34 C33 104.21(12)
O4 C34 H34A 110.9
C33 C34 H34A 110.9
O4 C34 H34B 110.9
C33 C34 H34B 110.9
H34A C34 H34B 108.9
O5 C41 C42 104.47(13)
O5 C41 H41A 110.9
C42 C41 H41A 110.9
O5 C41 H41B 110.9
C42 C41 H41B 110.9
H41A C41 H41B 108.9
C41 C42 C43 102.30(13)
C41 C42 H42A 111.3
C43 C42 H42A 111.3
C41 C42 H42B 111.3
C43 C42 H42B 111.3
H42A C42 H42B 109.2
C44 C43 C42 101.84(12)
C44 C43 H43A 111.4
C42 C43 H43A 111.4
C44 C43 H43B 111.4
C42 C43 H43B 111.4
H43A C43 H43B 109.3
O5 C44 C43 105.29(12)
O5 C44 H44A 110.7
C43 C44 H44A 110.7
O5 C44 H44B 110.7
C43 C44 H44B 110.7
H44A C44 H44B 108.8

loop_
_geom_bond_atom_site_label_1
_geom_bond_atom_site_label_2
_geom_bond_distance
Fe1 O1 1.9169(9)
Fe1 O2 1.9275(10)
Fe1 N1 1.9377(12)
Fe1 O4 2.1454(10)
Fe1 O5 2.176(1)
Fe1 O3 2.1763(10)
O1 C1 1.3691(17)
O2 C11 1.3746(17)
O3 C24 1.4484(18)
O3 C21 1.4617(16)
O4 C34 1.4489(17)
O4 C31 1.4557(17)
O5 C41 1.4541(17)
O5 C44 1.4587(17)
F1 C8 1.3385(17)
F2 C8 1.3458(16)
F3 C8 1.3390(17)
F4 C9 1.3452(17)
F5 C9 1.3374(17)
F6 C9 1.3397(17)
F7 C18 1.3501(17)
F8 C18 1.3390(17)
F9 C18 1.3363(17)
F10 C19 1.3517(17)
F11 C19 1.3409(18)
F12 C19 1.3346(17)
N1 C13 1.4098(18)
N1 C3 1.4122(17)
C1 C2 1.5474(19)
C1 C8 1.5531(19)
C1 C9 1.566(2)
C2 C7 1.4012(19)
C2 C3 1.4101(19)
C3 C4 1.4102(19)
C4 C5 1.377(2)
C4 H4A 0.9500
C5 C6 1.388(2)
C5 H5A 0.9500
C6 C7 1.391(2)
C6 C10 1.514(2)
C7 H7A 0.9500
C10 H10A 0.9800
C10 H10B 0.9800
C10 H10C 0.9800
C11 C12 1.543(2)
C11 C19 1.5560(19)
C11 C18 1.561(2)
C12 C17 1.4003(19)
C12 C13 1.4153(19)
C13 C14 1.402(2)
C14 C15 1.382(2)
C14 H14A 0.9500
C15 C16 1.388(2)
C15 H15A 0.9500
C16 C17 1.390(2)
C16 C20 1.513(2)
C17 H17A 0.9500
C20 H20A 0.9800
C20 H20B 0.9800
C20 H20C 0.9800
C21 C22 1.503(2)
C21 H21A 0.9900
C21 H21B 0.9900
C22 C23 1.524(3)
C22 H22A 0.9900
C22 H22B 0.9900
C23 C24 1.515(2)
C23 H23A 0.9900
C23 H23B 0.9900
C24 H24A 0.9900
C24 H24B 0.9900
C31 C32 1.519(2)
C31 H31A 0.9900
C31 H31B 0.9900
C32 C33 1.523(2)
C32 H32A 0.9900
C32 H32B 0.9900
C33 C34 1.513(2)
C33 H33A 0.9900
C33 H33B 0.9900
C34 H34A 0.9900
C34 H34B 0.9900
C41 C42 1.509(2)
C41 H41A 0.9900
C41 H41B 0.9900
C42 C43 1.517(2)
C42 H42A 0.9900
C42 H42B 0.9900
C43 C44 1.515(2)
C43 H43A 0.9900
C43 H43B 0.9900
C44 H44A 0.9900
C44 H44B 0.9900

loop_
_platon_squeeze_void_nr
_platon_squeeze_void_average_x
_platon_squeeze_void_average_y
_platon_squeeze_void_average_z
_platon_squeeze_void_volume
_platon_squeeze_void_count_electrons
_platon_squeeze_void_content
1 0.000 0.500 0.500 148 42 ' '
